data_1531786
loop_
_publ_author_name
'Monteverde, F.'
'Celotti, G.'

_publ_section_title
;
 Structural data from X-ray powder diffraction for new high-temperature
 phases (Y1-x Lnx)2 Si2 O7 with Ln = Ce, Pr, Nd
;
_journal_name_full 'Journal of the European Ceramic Society'
_journal_page_first 721
_journal_page_last 730
_journal_volume 22
_journal_year 2002
_chemical_formula_sum 'Ce0.667 O7 Si2 Y1.333'
_chemical_name_systematic '(Y0.333 Ce0.667) Y (Si2 O7)'
_space_group_IT_number 14
_symmetry_space_group_name_Hall '-P 2ybc'
_symmetry_space_group_name_H-M 'P 1 21/c 1'
_cell_angle_alpha 90
_cell_angle_beta 111.45
_cell_angle_gamma 90
_cell_formula_units_Z 4
_cell_length_a 5.365
_cell_length_b 8.509
_cell_length_c 13.804
_cell_volume 586.516
_citation_journal_id_ASTM JECSER
_cod_data_source_file Monteverde_JECSER_2002_607.cif
_cod_data_source_block Ce0.667O7Si2Y1.333
_cod_original_cell_volume 586.5164
_cod_database_code 1531786

loop_
_symmetry_equiv_pos_as_xyz
x,y,z
-x,y+1/2,-z+1/2
-x,-y,-z
x,-y-1/2,z-1/2

loop_
_atom_site_label
_atom_site_type_symbol
_atom_site_fract_x
_atom_site_fract_y
_atom_site_fract_z
_atom_site_occupancy
_atom_site_U_iso_or_equiv
O3 O-2 0.574 0.168 0.078 1 0.0
Si2 Si+4 0.91 0.51 0.171 1 0.0
O1 O-2 0.806 0.421 0.059 1 0.0
Si1 Si+4 0.73 0.253 0.014 1 0.0
Y1 Y+3 0.5172 0.8055 0.7689 0.335 0.0
O5 O-2 0.798 0.493 0.253 1 0.0
Y2 Y+3 0.8295 0.6008 0.589 1 0.0
O4 O-2 0.56 0.268 0.91 1 0.0
O6 O-2 0.231 0.451 0.221 1 0.0
Ce1 Ce+3 0.5172 0.8055 0.7689 0.665 0.0
O7 O-2 0.034 0.655 0.15 1 0.0
O2 O-2 0.999 0.164 0.045 1 0.0
